data_2107093
loop_
_publ_author_name
'Mumme, W.G.'

_publ_section_title
;
 Alkali metal ordering and hydrogen bonding in the system K H S O4 - Rb H
 S O4: The crystal structures of Kx Rb1-x H S O4 (x=0.3-0.55) and Rb H S
 O4
;
_journal_name_full 'Acta Crystallographica B (24,1968-38,1982)'
_journal_page_first 1076
_journal_page_last 1083
_journal_volume 29
_journal_year 1973
_chemical_formula_sum 'H K0.55 O4 Rb0.45 S'
_chemical_name_systematic 'K0.5 (K0.05 Rb0.45) (H S O4)'
_space_group_IT_number 14
_symmetry_space_group_name_Hall '-P 2ybc'
_symmetry_space_group_name_H-M 'P 1 21/c 1'
_cell_angle_alpha 90
_cell_angle_beta 103.9
_cell_angle_gamma 90
_cell_formula_units_Z 8
_cell_length_a 7.07
_cell_length_b 14.1
_cell_length_c 8.17
_cell_volume 790.593
_citation_journal_id_ASTM ACBCAR
_cod_data_source_file Mumme_ACBCAR_1973_758.cif
_cod_data_source_block H1K0.55O4Rb0.45S1
_cod_original_cell_volume 790.5931
_cod_original_formula_sum 'H1 K0.55 O4 Rb0.45 S1'
_cod_database_code 2107093

loop_
_symmetry_equiv_pos_as_xyz
x,y,z
-x,y+1/2,-z+1/2
-x,-y,-z
x,-y-1/2,z-1/2

loop_
_atom_site_label
_atom_site_type_symbol
_atom_site_fract_x
_atom_site_fract_y
_atom_site_fract_z
_atom_site_occupancy
_atom_site_U_iso_or_equiv
O8 O-2 0.0589 0.1129 0.4618 1 0.0
Rb1 Rb+1 0.4622 0.2125 0.1511 0.9 0.0
S2 S+6 0.0073 0.1904 0.3486 1 0.0
O1 O-2 0.2529 0.0094 0.1214 1 0.0
O3 O-2 0.34 0.9083 0.3687 1 0.0
K1 K+1 0.4622 0.2125 0.1511 0.1 0.0
O5 O-2 0.1618 0.745 0.0952 1 0.0
S1 S+6 0.4197 0.9622 0.2303 1 0.0
O7 O-2 0.1589 0.2581 0.3115 1 0.0
K2 K+1 0.0926 0.4562 0.2799 1 0.0
O2 O-2 0.489 0.3937 0.3554 1 0.0
O6 O-2 0.0849 0.66 0.3221 1 0.0
O4 O-2 0.4339 0.5304 0.1789 1 0.0
